data_4112164
loop_
_publ_author_name
'Theodor Agapie'
'Susan J. Schofer'
'Jay A. Labinger'
'John E. Bercaw'

_publ_contact_author
;       Michael W. Day
        Beckman Institute
        California Institute of Technology
        Pasadena, CA  91125
        USA
;
_publ_contact_author_email mikeday@caltech.edu
_publ_contact_author_fax '(818) 449 4159'
_publ_contact_author_phone '(818) 395 2734'
_publ_section_title
;
 Mechanistic Studies of the Ethylene Trimerization Reaction with
 Chromium-Diphosphine Catalysts: Experimental Evidence for a Mechanism
 Involving Metallacyclic Intermediates
;
_journal_name_full 'Journal of the American Chemical Society'
_journal_page_first 1304
_journal_page_last 1305
_journal_paper_doi 10.1021/ja038968t
_journal_volume 126
_journal_year 2004
_chemical_formula_sum 'C50 H52 Cl6 Cr N O4 P2'
_chemical_formula_weight 1057.57
_chemical_name_systematic
; 
 ? 
;
_space_group_IT_number 2
_symmetry_cell_setting triclinic
_symmetry_space_group_name_Hall '-P 1'
_symmetry_space_group_name_H-M 'P -1'
_atom_sites_solution_hydrogens geom
_atom_sites_solution_primary direct
_atom_sites_solution_secondary difmap
_audit_creation_method SHELXL-97
_cell_angle_alpha 91.2320(10)
_cell_angle_beta 94.4350(10)
_cell_angle_gamma 110.5250(10)
_cell_formula_units_Z 4
_cell_length_a 15.1624(7)
_cell_length_b 15.4024(7)
_cell_length_c 22.7168(11)
_cell_measurement_reflns_used 23120
_cell_measurement_temperature 98(2)
_cell_measurement_theta_max 27.69
_cell_measurement_theta_min 2.20
_cell_volume 4946.8(4)
_computing_cell_refinement 'Bruker SAINT v6.022'
_computing_data_collection 'Bruker SMART v5.054'
_computing_data_reduction 'Bruker SAINT v6.022'
_computing_molecular_graphics 'Bruker SHELXTL'
_computing_publication_material 'Bruker SHELXTL'
_computing_structure_refinement 'SHELXL-97 (Sheldrick, 1997)'
_computing_structure_solution 'SHELXS-97 (Sheldrick, 1990)'
_diffrn_ambient_temperature 98(2)
_diffrn_measured_fraction_theta_full 0.917
_diffrn_measured_fraction_theta_max 0.917
_diffrn_measurement_device_type 'Bruker SMART 1000'
_diffrn_measurement_method '\w scans at 7 \f settings'
_diffrn_radiation_monochromator graphite
_diffrn_radiation_source 'normal-focus sealed tube'
_diffrn_radiation_type MoK\a
_diffrn_radiation_wavelength 0.71073
_diffrn_reflns_av_R_equivalents 0.0806
_diffrn_reflns_av_sigmaI/netI 0.0856
_diffrn_reflns_limit_h_max 20
_diffrn_reflns_limit_h_min -20
_diffrn_reflns_limit_k_max 20
_diffrn_reflns_limit_k_min -20
_diffrn_reflns_limit_l_max 29
_diffrn_reflns_limit_l_min -30
_diffrn_reflns_number 102892
_diffrn_reflns_theta_full 28.46
_diffrn_reflns_theta_max 28.46
_diffrn_reflns_theta_min 1.41
_exptl_absorpt_coefficient_mu 0.665
_exptl_absorpt_correction_T_max 0.9304
_exptl_absorpt_correction_T_min 0.8461
_exptl_absorpt_correction_type none
_exptl_crystal_colour 'Dark red'
_exptl_crystal_density_diffrn 1.420
_exptl_crystal_description Block
_exptl_crystal_F_000 2188
_exptl_crystal_size_max 0.26
_exptl_crystal_size_mid 0.17
_exptl_crystal_size_min 0.11
_refine_diff_density_max 2.556
_refine_diff_density_min -1.427
_refine_diff_density_rms 0.112
_refine_ls_extinction_method none
_refine_ls_goodness_of_fit_ref 2.003
_refine_ls_hydrogen_treatment Constrained
_refine_ls_matrix_type 'Full matrix'
_refine_ls_number_parameters 1138
_refine_ls_number_reflns 22906
_refine_ls_number_restraints 0
_refine_ls_restrained_S_all 2.003
_refine_ls_R_factor_all 0.1196
_refine_ls_R_factor_gt 0.0692
_refine_ls_shift/su_max 0.004
_refine_ls_shift/su_mean 0.000
_refine_ls_structure_factor_coef Fsqd
_refine_ls_weighting_details w=1/s^2^(Fo^2^)
_refine_ls_weighting_scheme sigma
_refine_ls_wR_factor_gt 0.1163
_refine_ls_wR_factor_ref 0.1216
_reflns_number_gt 14122
_reflns_number_total 22906
_reflns_threshold_expression >2sigma(I)
_cod_data_source_file ja038968trom20031014_064147_2.cif
_cod_data_source_block sjs09
_cod_depositor_comments
;
The following automatic conversions were performed:

'_atom_sites_solution_primary' value 'direct methods' was changed to
'direct'.

'_atom_sites_solution_secondary' value 'Difference Fourier map' was
changed to 'difmap'.

'_atom_sites_solution_hydrogens' value 'Geometric positions' was
changed to 'geom'.

Automatic conversion script
Id: cif_fix_values 6452 2018-10-05 10:23:21Z andrius 
;
_cod_database_code 4112164

loop_
_symmetry_equiv_pos_as_xyz
'x, y, z'
'-x, -y, -z'

loop_
_atom_site_label
_atom_site_type_symbol
_atom_site_fract_x
_atom_site_fract_y
_atom_site_fract_z
_atom_site_U_iso_or_equiv
_atom_site_adp_type
_atom_site_occupancy
_atom_site_symmetry_multiplicity
_atom_site_calc_flag
_atom_site_refinement_flags
_atom_site_disorder_assembly
_atom_site_disorder_group
Cr1 Cr 0.78253(4) 0.85718(4) 0.07089(3) 0.01350(15) Uani 1 1 d . . .
P1A P 0.70772(7) 0.95739(7) 0.11877(4) 0.0139(2) Uani 1 1 d . . .
P2A P 0.75015(7) 0.82843(7) 0.18352(4) 0.0147(2) Uani 1 1 d . . .
O1A O 0.90287(16) 0.99378(17) 0.10003(11) 0.0151(6) Uani 1 1 d . . .
O2A O 0.70167(17) 1.10873(18) 0.04534(11) 0.0205(7) Uani 1 1 d . . .
O3A O 0.80114(17) 0.67627(18) 0.23315(12) 0.0216(7) Uani 1 1 d . . .
O4A O 0.73342(18) 0.82101(19) 0.31759(11) 0.0230(7) Uani 1 1 d . . .
N1A N 0.6824(2) 0.8973(2) 0.18099(13) 0.0141(7) Uani 1 1 d . . .
C1A C 0.9953(2) 1.0064(3) 0.07989(18) 0.0247(10) Uani 1 1 d . . .
H1A1 H 1.0125 1.0577 0.0532 0.037 Uiso 1 1 calc R . .
H1A2 H 0.9930 0.9493 0.0589 0.037 Uiso 1 1 calc R . .
H1A3 H 1.0426 1.0207 0.1140 0.037 Uiso 1 1 calc R . .
C2A C 0.8948(3) 1.0702(3) 0.12976(16) 0.0157(9) Uani 1 1 d . . .
C3A C 0.8043(3) 1.0635(3) 0.14208(16) 0.0158(9) Uani 1 1 d . . .
C4A C 0.7940(3) 1.1384(3) 0.17243(18) 0.0256(10) Uani 1 1 d . . .
H4A H 0.7328 1.1347 0.1816 0.031 Uiso 1 1 calc R . .
C5A C 0.8698(3) 1.2175(3) 0.1895(2) 0.0351(12) Uani 1 1 d . . .
H5A H 0.8611 1.2681 0.2098 0.042 Uiso 1 1 calc R . .
C6A C 0.9595(3) 1.2221(3) 0.17649(19) 0.0289(11) Uani 1 1 d . . .
H6A H 1.0126 1.2762 0.1884 0.035 Uiso 1 1 calc R . .
C7A C 0.9724(3) 1.1491(3) 0.14641(17) 0.0202(9) Uani 1 1 d . . .
H7A H 1.0338 1.1531 0.1373 0.024 Uiso 1 1 calc R . .
C8A C 0.6069(2) 0.9925(3) 0.10076(16) 0.0131(8) Uani 1 1 d . . .
C9A C 0.6157(3) 1.0681(3) 0.06571(16) 0.0155(9) Uani 1 1 d . . .
C10A C 0.7203(3) 1.1946(3) 0.01846(19) 0.0316(11) Uani 1 1 d . . .
H10A H 0.6766 1.1862 -0.0171 0.047 Uiso 1 1 calc R . .
H10B H 0.7855 1.2171 0.0075 0.047 Uiso 1 1 calc R . .
H10C H 0.7118 1.2399 0.0463 0.047 Uiso 1 1 calc R . .
C11A C 0.5392(3) 1.0953(3) 0.05222(17) 0.0179(9) Uani 1 1 d . . .
H11A H 0.5465 1.1480 0.0294 0.021 Uiso 1 1 calc R . .
C12A C 0.4524(3) 1.0466(3) 0.07166(17) 0.0193(9) Uani 1 1 d . . .
H12A H 0.3999 1.0656 0.0623 0.023 Uiso 1 1 calc R . .
C13A C 0.4421(3) 0.9701(3) 0.10474(17) 0.0194(9) Uani 1 1 d . . .
H13A H 0.3821 0.9360 0.1177 0.023 Uiso 1 1 calc R . .
C14A C 0.5182(2) 0.9429(3) 0.11906(16) 0.0168(9) Uani 1 1 d . . .
H14A H 0.5101 0.8899 0.1416 0.020 Uiso 1 1 calc R . .
C15A C 0.6705(3) 0.7179(3) 0.20479(16) 0.0178(9) Uani 1 1 d . . .
C16A C 0.7046(3) 0.6487(3) 0.22505(17) 0.0178(9) Uani 1 1 d . . .
C17A C 0.8396(3) 0.6051(3) 0.24305(19) 0.0273(11) Uani 1 1 d . . .
H17A H 0.8233 0.5790 0.2814 0.041 Uiso 1 1 calc R . .
H17B H 0.9086 0.6313 0.2429 0.041 Uiso 1 1 calc R . .
H17C H 0.8135 0.5560 0.2117 0.041 Uiso 1 1 calc R . .
C18A C 0.6439(3) 0.5615(3) 0.23449(18) 0.0241(10) Uani 1 1 d . . .
H18A H 0.6680 0.5156 0.2483 0.029 Uiso 1 1 calc R . .
C19A C 0.5473(3) 0.5403(3) 0.22387(19) 0.0276(11) Uani 1 1 d . . .
H19A H 0.5050 0.4800 0.2306 0.033 Uiso 1 1 calc R . .
C20A C 0.5124(3) 0.6068(3) 0.20351(18) 0.0253(10) Uani 1 1 d . . .
H20A H 0.4461 0.5922 0.1960 0.030 Uiso 1 1 calc R . .
C21A C 0.5742(3) 0.6947(3) 0.19413(17) 0.0197(9) Uani 1 1 d . . .
H21A H 0.5496 0.7401 0.1800 0.024 Uiso 1 1 calc R . .
C22A C 0.8406(3) 0.8741(3) 0.24548(17) 0.0160(9) Uani 1 1 d . . .
C23A C 0.8245(3) 0.8651(3) 0.30538(18) 0.0221(10) Uani 1 1 d . . .
C24A C 0.7127(3) 0.8211(3) 0.37790(18) 0.0342(12) Uani 1 1 d . . .
H24A H 0.7502 0.7915 0.4014 0.051 Uiso 1 1 calc R . .
H24B H 0.6453 0.7866 0.3804 0.051 Uiso 1 1 calc R . .
H24C H 0.7284 0.8851 0.3933 0.051 Uiso 1 1 calc R . .
C25A C 0.8999(3) 0.9008(3) 0.34839(19) 0.0305(11) Uani 1 1 d . . .
H25A H 0.8893 0.8949 0.3890 0.037 Uiso 1 1 calc R . .
C26A C 0.9892(3) 0.9443(3) 0.3326(2) 0.0346(12) Uani 1 1 d . . .
H26A H 1.0404 0.9676 0.3624 0.042 Uiso 1 1 calc R . .
C27A C 1.0063(3) 0.9549(3) 0.27405(19) 0.0262(10) Uani 1 1 d . . .
H27A H 1.0685 0.9868 0.2635 0.031 Uiso 1 1 calc R . .
C28A C 0.9326(3) 0.9191(3) 0.23097(18) 0.0188(9) Uani 1 1 d . . .
H28A H 0.9447 0.9250 0.1906 0.023 Uiso 1 1 calc R . .
C29A C 0.6567(3) 0.9343(3) 0.23474(16) 0.0213(10) Uani 1 1 d . . .
H29A H 0.7141 0.9680 0.2604 0.032 Uiso 1 1 calc R . .
H29B H 0.6155 0.8829 0.2558 0.032 Uiso 1 1 calc R . .
H29C H 0.6233 0.9766 0.2238 0.032 Uiso 1 1 calc R . .
C30A C 0.8741(2) 0.7840(2) 0.05886(16) 0.0126(8) Uani 1 1 d . . .
C31A C 0.9117(3) 0.7749(3) 0.00585(17) 0.0182(9) Uani 1 1 d . . .
H31A H 0.8884 0.7962 -0.0288 0.022 Uiso 1 1 calc R . .
C32A C 0.9813(3) 0.7365(3) 0.00097(18) 0.0203(10) Uani 1 1 d . . .
H32A H 1.0055 0.7333 -0.0360 0.024 Uiso 1 1 calc R . .
C33A C 1.0151(3) 0.7029(3) 0.05035(19) 0.0223(10) Uani 1 1 d . . .
H33A H 1.0633 0.6772 0.0477 0.027 Uiso 1 1 calc R . .
C34A C 0.9782(3) 0.7071(3) 0.10379(18) 0.0221(10) Uani 1 1 d . . .
H34A H 0.9993 0.6822 0.1377 0.027 Uiso 1 1 calc R . .
C35A C 0.9101(3) 0.7478(3) 0.10774(18) 0.0206(10) Uani 1 1 d . . .
H35A H 0.8868 0.7514 0.1450 0.025 Uiso 1 1 calc R . .
C36A C 0.7763(2) 0.9028(3) -0.01410(16) 0.0143(9) Uani 1 1 d . . .
C37A C 0.8088(2) 0.9975(3) -0.02687(17) 0.0176(9) Uani 1 1 d . . .
H37A H 0.8348 1.0427 0.0049 0.021 Uiso 1 1 calc R . .
C38A C 0.8042(3) 1.0272(3) -0.08354(17) 0.0206(10) Uani 1 1 d . . .
H38A H 0.8272 1.0917 -0.0900 0.025 Uiso 1 1 calc R . .
C39A C 0.7667(3) 0.9637(3) -0.13094(18) 0.0236(10) Uani 1 1 d . . .
H39A H 0.7634 0.9843 -0.1699 0.028 Uiso 1 1 calc R . .
C40A C 0.7338(3) 0.8697(3) -0.12100(18) 0.0221(10) Uani 1 1 d . . .
H40A H 0.7084 0.8251 -0.1532 0.027 Uiso 1 1 calc R . .
C41A C 0.7383(3) 0.8412(3) -0.06355(17) 0.0201(9) Uani 1 1 d . . .
H41A H 0.7143 0.7766 -0.0575 0.024 Uiso 1 1 calc R . .
C42A C 0.6585(3) 0.7471(3) 0.05596(16) 0.0147(9) Uani 1 1 d . . .
C43A C 0.6500(3) 0.6555(3) 0.06821(16) 0.0162(9) Uani 1 1 d . . .
H43A H 0.7054 0.6436 0.0815 0.019 Uiso 1 1 calc R . .
C44A C 0.5654(3) 0.5826(3) 0.06189(17) 0.0231(10) Uani 1 1 d . . .
H44A H 0.5630 0.5219 0.0709 0.028 Uiso 1 1 calc R . .
C45A C 0.4827(3) 0.5979(3) 0.04214(18) 0.0278(11) Uani 1 1 d . . .
H45A H 0.4237 0.5480 0.0381 0.033 Uiso 1 1 calc R . .
C46A C 0.4876(3) 0.6865(3) 0.02859(18) 0.0241(10) Uani 1 1 d . . .
H46A H 0.4320 0.6975 0.0146 0.029 Uiso 1 1 calc R . .
C47A C 0.5739(3) 0.7591(3) 0.03550(16) 0.0189(9) Uani 1 1 d . . .
H47A H 0.5758 0.8194 0.0260 0.023 Uiso 1 1 calc R . .
Cr2 Cr 0.15153(4) 0.47324(5) 0.38652(3) 0.01774(16) Uani 1 1 d . . .
P1B P 0.31550(7) 0.59158(7) 0.39691(5) 0.0176(2) Uani 1 1 d . . .
P2B P 0.20908(7) 0.55895(7) 0.29075(5) 0.0170(2) Uani 1 1 d . . .
O1B O 0.13947(17) 0.60614(18) 0.42487(11) 0.0205(6) Uani 1 1 d . . .
O2B O 0.39678(18) 0.62345(19) 0.51869(11) 0.0253(7) Uani 1 1 d . . .
O3B O 0.07478(18) 0.49889(19) 0.18502(11) 0.0247(7) Uani 1 1 d . . .
O4B O 0.27426(19) 0.67041(19) 0.18287(12) 0.0252(7) Uani 1 1 d . . .
N1B N 0.3224(2) 0.6092(2) 0.32346(13) 0.0157(7) Uani 1 1 d . . .
C1B C 0.0486(3) 0.5970(3) 0.4460(2) 0.0356(12) Uani 1 1 d . . .
H1B1 H 0.0569 0.6116 0.4887 0.053 Uiso 1 1 calc R . .
H1B2 H 0.0045 0.5332 0.4376 0.053 Uiso 1 1 calc R . .
H1B3 H 0.0233 0.6400 0.4258 0.053 Uiso 1 1 calc R . .
C2B C 0.2109(3) 0.6911(3) 0.43794(17) 0.0214(10) Uani 1 1 d . . .
C3B C 0.3023(3) 0.6956(3) 0.42807(17) 0.0205(10) Uani 1 1 d . . .
C4B C 0.3767(3) 0.7797(3) 0.44113(17) 0.0236(10) Uani 1 1 d . . .
H4B H 0.4393 0.7838 0.4352 0.028 Uiso 1 1 calc R . .
C5B C 0.3611(3) 0.8575(3) 0.46264(19) 0.0325(11) Uani 1 1 d . . .
H5B H 0.4123 0.9145 0.4711 0.039 Uiso 1 1 calc R . .
C6B C 0.2698(3) 0.8509(3) 0.47164(19) 0.0336(12) Uani 1 1 d . . .
H6B H 0.2585 0.9040 0.4862 0.040 Uiso 1 1 calc R . .
C7B C 0.1952(3) 0.7689(3) 0.45988(18) 0.0292(11) Uani 1 1 d . . .
H7B H 0.1330 0.7653 0.4667 0.035 Uiso 1 1 calc R . .
C8B C 0.4341(3) 0.5986(3) 0.42373(17) 0.0177(9) Uani 1 1 d . . .
C9B C 0.4630(3) 0.6147(3) 0.48342(17) 0.0201(9) Uani 1 1 d . . .
C10B C 0.4250(3) 0.6525(3) 0.57906(17) 0.0318(11) Uani 1 1 d . . .
H10D H 0.4456 0.6062 0.5991 0.048 Uiso 1 1 calc R . .
H10E H 0.3716 0.6591 0.5979 0.048 Uiso 1 1 calc R . .
H10F H 0.4775 0.7123 0.5819 0.048 Uiso 1 1 calc R . .
C11B C 0.5529(3) 0.6188(3) 0.50426(18) 0.0237(10) Uani 1 1 d . . .
H11B H 0.5731 0.6317 0.5452 0.028 Uiso 1 1 calc R . .
C12B C 0.6127(3) 0.6043(3) 0.46592(19) 0.0262(11) Uani 1 1 d . . .
H12B H 0.6744 0.6078 0.4804 0.031 Uiso 1 1 calc R . .
C13B C 0.5837(3) 0.5849(3) 0.40677(19) 0.0245(10) Uani 1 1 d . . .
H13B H 0.6245 0.5734 0.3804 0.029 Uiso 1 1 calc R . .
C14B C 0.4946(3) 0.5821(3) 0.38606(18) 0.0219(10) Uani 1 1 d . . .
H14B H 0.4745 0.5687 0.3452 0.026 Uiso 1 1 calc R . .
C15B C 0.2181(3) 0.4921(3) 0.22662(16) 0.0171(9) Uani 1 1 d . . .
C16B C 0.1475(3) 0.4673(3) 0.17906(17) 0.0185(9) Uani 1 1 d . . .
C17B C 0.0004(3) 0.4761(3) 0.13888(18) 0.0273(11) Uani 1 1 d . . .
H17D H 0.0260 0.5015 0.1021 0.041 Uiso 1 1 calc R . .
H17E H -0.0468 0.5027 0.1492 0.041 Uiso 1 1 calc R . .
H17F H -0.0295 0.4085 0.1335 0.041 Uiso 1 1 calc R . .
C18B C 0.1538(3) 0.4144(3) 0.13036(18) 0.0226(10) Uani 1 1 d . . .
H18B H 0.1072 0.4003 0.0977 0.027 Uiso 1 1 calc R . .
C19B C 0.2284(3) 0.3821(3) 0.12969(19) 0.0260(10) Uani 1 1 d . . .
H19B H 0.2328 0.3457 0.0965 0.031 Uiso 1 1 calc R . .
C20B C 0.2958(3) 0.4027(3) 0.17665(18) 0.0216(10) Uani 1 1 d . . .
H20B H 0.3461 0.3796 0.1763 0.026 Uiso 1 1 calc R . .
C21B C 0.2910(3) 0.4570(3) 0.22462(17) 0.0179(9) Uani 1 1 d . . .
H21B H 0.3384 0.4707 0.2569 0.021 Uiso 1 1 calc R . .
C22B C 0.1800(3) 0.6559(3) 0.26233(17) 0.0176(9) Uani 1 1 d . . .
C23B C 0.2161(3) 0.7031(3) 0.21213(18) 0.0220(10) Uani 1 1 d . . .
C24B C 0.3034(3) 0.7067(3) 0.12816(18) 0.0356(12) Uani 1 1 d . . .
H24D H 0.2477 0.6992 0.1008 0.053 Uiso 1 1 calc R . .
H24E H 0.3409 0.6733 0.1115 0.053 Uiso 1 1 calc R . .
H24F H 0.3420 0.7728 0.1342 0.053 Uiso 1 1 calc R . .
C25B C 0.1925(3) 0.7789(3) 0.19420(19) 0.0300(11) Uani 1 1 d . . .
H25B H 0.2167 0.8102 0.1601 0.036 Uiso 1 1 calc R . .
C26B C 0.1333(3) 0.8079(3) 0.2266(2) 0.0338(12) Uani 1 1 d . . .
H26B H 0.1174 0.8597 0.2148 0.041 Uiso 1 1 calc R . .
C27B C 0.0971(3) 0.7626(3) 0.2759(2) 0.0293(11) Uani 1 1 d . . .
H27B H 0.0560 0.7825 0.2977 0.035 Uiso 1 1 calc R . .
C28B C 0.1212(3) 0.6881(3) 0.29329(18) 0.0212(10) Uani 1 1 d . . .
H28B H 0.0968 0.6577 0.3276 0.025 Uiso 1 1 calc R . .
C29B C 0.3912(3) 0.6945(3) 0.30234(17) 0.0230(10) Uani 1 1 d . . .
H29D H 0.3705 0.7470 0.3096 0.034 Uiso 1 1 calc R . .
H29E H 0.3953 0.6862 0.2599 0.034 Uiso 1 1 calc R . .
H29F H 0.4535 0.7068 0.3236 0.034 Uiso 1 1 calc R . .
C30B C 0.0065(3) 0.4145(3) 0.36090(17) 0.0185(9) Uani 1 1 d . . .
C31B C -0.0574(3) 0.3530(3) 0.39459(19) 0.0303(11) Uani 1 1 d . . .
H31B H -0.0335 0.3330 0.4296 0.036 Uiso 1 1 calc R . .
C32B C -0.1552(3) 0.3186(3) 0.37967(19) 0.0322(12) Uani 1 1 d . . .
H32B H -0.1963 0.2784 0.4050 0.039 Uiso 1 1 calc R . .
C33B C -0.1913(3) 0.3436(3) 0.32817(18) 0.0270(11) Uani 1 1 d . . .
H33B H -0.2574 0.3199 0.3170 0.032 Uiso 1 1 calc R . .
C34B C -0.1310(3) 0.4027(3) 0.29338(18) 0.0232(10) Uani 1 1 d . . .
H34B H -0.1554 0.4196 0.2574 0.028 Uiso 1 1 calc R . .
C35B C -0.0353(3) 0.4384(3) 0.30945(17) 0.0205(9) Uani 1 1 d . . .
H35B H 0.0043 0.4811 0.2846 0.025 Uiso 1 1 calc R . .
C36B C 0.1532(2) 0.4220(3) 0.47043(17) 0.0181(9) Uani 1 1 d . . .
C37B C 0.1807(3) 0.4785(3) 0.52252(17) 0.0189(9) Uani 1 1 d . . .
H37B H 0.1990 0.5438 0.5194 0.023 Uiso 1 1 calc R . .
C38B C 0.1828(3) 0.4446(3) 0.57871(17) 0.0210(10) Uani 1 1 d . . .
H38B H 0.2030 0.4862 0.6126 0.025 Uiso 1 1 calc R . .
C39B C 0.1554(3) 0.3502(3) 0.58485(18) 0.0225(10) Uani 1 1 d . . .
H39B H 0.1561 0.3261 0.6230 0.027 Uiso 1 1 calc R . .
C40B C 0.1267(3) 0.2900(3) 0.53428(18) 0.0226(10) Uani 1 1 d . . .
H40B H 0.1067 0.2248 0.5379 0.027 Uiso 1 1 calc R . .
C41B C 0.1274(3) 0.3264(3) 0.47908(17) 0.0203(10) Uani 1 1 d . . .
H41B H 0.1097 0.2846 0.4452 0.024 Uiso 1 1 calc R . .
C42B C 0.1883(3) 0.3694(3) 0.34888(16) 0.0183(9) Uani 1 1 d . . .
C43B C 0.2783(3) 0.3639(3) 0.36188(17) 0.0185(9) Uani 1 1 d . . .
H43B H 0.3216 0.4078 0.3900 0.022 Uiso 1 1 calc R . .
C44B C 0.3062(3) 0.2975(3) 0.33552(17) 0.0239(10) Uani 1 1 d . . .
H44B H 0.3682 0.2974 0.3453 0.029 Uiso 1 1 calc R . .
C45B C 0.2455(3) 0.2315(3) 0.29533(18) 0.0246(10) Uani 1 1 d . . .
H45B H 0.2648 0.1860 0.2769 0.029 Uiso 1 1 calc R . .
C46B C 0.1548(3) 0.2332(3) 0.28244(19) 0.0293(11) Uani 1 1 d . . .
H46B H 0.1110 0.1873 0.2556 0.035 Uiso 1 1 calc R . .
C47B C 0.1279(3) 0.3007(3) 0.30825(17) 0.0237(10) Uani 1 1 d . . .
H47B H 0.0659 0.3006 0.2981 0.028 Uiso 1 1 calc R . .
Cl1 Cl 0.63942(9) 0.27801(10) 0.18486(7) 0.0608(4) Uani 1 1 d . A 2
Cl2 Cl 0.47368(10) 0.26890(11) 0.24301(7) 0.0711(5) Uani 1 1 d . A 2
C1 C 0.5199(4) 0.2222(5) 0.1883(3) 0.130(4) Uani 1 1 d . A 2
H1A H 0.5076 0.1560 0.1954 0.156 Uiso 1 1 calc R A 2
H1B H 0.4865 0.2252 0.1496 0.156 Uiso 1 1 calc R A 2
Cl3 Cl 0.86131(8) 0.45307(8) 0.00220(5) 0.0362(3) Uani 1 1 d . B 3
Cl4 Cl 0.73330(8) 0.45503(8) 0.09024(5) 0.0370(3) Uani 1 1 d . B 3
C2 C 0.7905(3) 0.5117(3) 0.02979(19) 0.0282(11) Uani 1 1 d . B 3
H2A H 0.8305 0.5764 0.0424 0.034 Uiso 1 1 calc R B 3
H2B H 0.7426 0.5136 -0.0019 0.034 Uiso 1 1 calc R B 3
Cl5 Cl 0.40989(11) 0.95316(13) 0.25509(8) 0.0860(6) Uani 1 1 d . C 4
Cl6 Cl 0.28362(13) 1.01727(13) 0.31462(8) 0.0914(6) Uani 1 1 d . C 4
C3 C 0.3503(5) 0.9438(5) 0.3167(3) 0.096(3) Uani 1 1 d . C 4
H3C H 0.3960 0.9606 0.3524 0.115 Uiso 1 1 calc R C 4
H3D H 0.3077 0.8787 0.3193 0.115 Uiso 1 1 calc R C 4
Cl7 Cl 0.35653(11) 0.12796(10) 0.46944(8) 0.0786(5) Uani 1 1 d . D 5
Cl8 Cl 0.15338(10) 0.06748(9) 0.47377(6) 0.0555(4) Uani 1 1 d . D 5
C4 C 0.2553(4) 0.1538(3) 0.4517(2) 0.0551(16) Uani 1 1 d . D 5
H4C H 0.2625 0.2142 0.4714 0.066 Uiso 1 1 calc R D 5
H4D H 0.2474 0.1597 0.4085 0.066 Uiso 1 1 calc R D 5
Cl9 Cl 0.90011(13) 0.10348(13) 0.43404(8) 0.0347(6) Uiso 0.602(3) 1 d P E 6
Cl10 Cl 0.88377(13) 0.11574(13) 0.30741(8) 0.0349(6) Uiso 0.602(3) 1 d P E 6
C5 C 0.9571(5) 0.1432(5) 0.3723(3) 0.0297(18) Uiso 0.602(3) 1 d P E 6
H5A H 1.0075 0.1168 0.3692 0.036 Uiso 0.602(3) 1 calc PR E 6
H5B H 0.9879 0.2116 0.3772 0.036 Uiso 0.602(3) 1 calc PR E 6
Cl11 Cl 0.4262(2) 0.8576(2) 0.66135(18) 0.0503(14) Uiso 0.389(4) 1 d P F 7
Cl12 Cl 0.4103(2) 1.0233(2) 0.60897(15) 0.0538(12) Uiso 0.389(4) 1 d P F 7
C6 C 0.3600(8) 0.9167(8) 0.6392(6) 0.041(3) Uiso 0.389(4) 1 d P F 7
H6C H 0.3104 0.8767 0.6094 0.050 Uiso 0.389(4) 1 calc PR F 7
H6D H 0.3276 0.9268 0.6734 0.050 Uiso 0.389(4) 1 calc PR F 7
Cl13 Cl 0.4336 0.8578 0.6283 0.070 Uiso 0.197(4) 1 d P G 8
Cl14 Cl 0.4111 1.0223 0.6082 0.070 Uiso 0.197(4) 1 d P G 8
C7 C 0.3440 0.9101 0.6181 0.070 Uiso 0.197(4) 1 d P G 8
H7C H 0.2992 0.8818 0.5830 0.084 Uiso 0.197(4) 1 calc PR G 8
H7D H 0.3084 0.9048 0.6534 0.084 Uiso 0.197(4) 1 calc PR G 8
Cl15 Cl 0.2504 0.9206 0.6381 0.070 Uiso 0.120(2) 1 d P H 9
Cl16 Cl 0.4837 0.9389 0.6268 0.070 Uiso 0.120(2) 1 d P H 9
C8 C 0.3440 0.8857 0.6095 0.070 Uiso 0.120(2) 1 d P H 9
H8A H 0.3334 0.8866 0.5660 0.084 Uiso 0.120(2) 1 calc PR H 9
H8B H 0.3268 0.8194 0.6183 0.084 Uiso 0.120(2) 1 calc PR H 9
Cl17 Cl 0.2510 0.9200 0.6380 0.070 Uiso 0.230(3) 1 d P . 10
Cl18 Cl 0.9470 0.1217 0.4174 0.070 Uiso 0.230(3) 1 d P . 10
C9 C 0.8690 0.1150 0.3519 0.070 Uiso 0.230(3) 1 d P . 10
H9A H 0.8884 0.1769 0.3349 0.084 Uiso 0.230(3) 1 calc PR . 10
H9B H 0.8779 0.0712 0.3224 0.084 Uiso 0.230(3) 1 calc PR . 10

loop_
_atom_site_aniso_label
_atom_site_aniso_U_11
_atom_site_aniso_U_22
_atom_site_aniso_U_33
_atom_site_aniso_U_23
_atom_site_aniso_U_13
_atom_site_aniso_U_12
Cr1 0.0110(3) 0.0172(4) 0.0146(3) 0.0018(3) 0.0014(3) 0.0077(3)
P1A 0.0112(5) 0.0168(6) 0.0156(6) 0.0016(5) 0.0015(4) 0.0070(4)
P2A 0.0126(5) 0.0172(6) 0.0160(6) 0.0026(5) 0.0009(4) 0.0073(5)
O1A 0.0101(13) 0.0194(16) 0.0172(15) 0.0018(12) 0.0036(11) 0.0066(12)
O2A 0.0156(15) 0.0233(17) 0.0261(17) 0.0119(13) 0.0068(13) 0.0095(13)
O3A 0.0181(15) 0.0231(17) 0.0279(17) 0.0093(13) 0.0036(13) 0.0119(13)
O4A 0.0220(16) 0.0345(18) 0.0139(15) 0.0068(13) 0.0031(12) 0.0109(14)
N1A 0.0170(17) 0.0188(19) 0.0106(17) 0.0023(14) 0.0029(14) 0.0110(15)
C1A 0.011(2) 0.024(3) 0.039(3) -0.001(2) 0.0076(19) 0.0055(19)
C2A 0.019(2) 0.015(2) 0.013(2) 0.0001(17) -0.0018(17) 0.0071(18)
C3A 0.016(2) 0.020(2) 0.014(2) 0.0023(18) 0.0024(17) 0.0097(18)
C4A 0.018(2) 0.026(3) 0.034(3) -0.008(2) 0.001(2) 0.009(2)
C5A 0.029(3) 0.024(3) 0.052(3) -0.015(2) 0.002(2) 0.009(2)
C6A 0.017(2) 0.021(3) 0.041(3) -0.005(2) 0.000(2) -0.001(2)
C7A 0.012(2) 0.021(2) 0.024(2) -0.0009(19) 0.0032(18) 0.0015(18)
C8A 0.0093(19) 0.019(2) 0.014(2) 0.0004(17) -0.0021(16) 0.0091(17)
C9A 0.011(2) 0.020(2) 0.016(2) -0.0003(18) 0.0024(17) 0.0069(18)
C10A 0.021(2) 0.034(3) 0.041(3) 0.017(2) 0.010(2) 0.009(2)
C11A 0.020(2) 0.019(2) 0.019(2) 0.0035(18) 0.0007(18) 0.0119(19)
C12A 0.013(2) 0.027(3) 0.022(2) -0.0015(19) -0.0003(18) 0.0123(19)
C13A 0.012(2) 0.023(2) 0.023(2) 0.0008(19) 0.0048(18) 0.0061(18)
C14A 0.016(2) 0.020(2) 0.016(2) 0.0019(18) 0.0011(17) 0.0081(18)
C15A 0.021(2) 0.020(2) 0.013(2) -0.0011(18) 0.0032(17) 0.0072(19)
C16A 0.017(2) 0.022(2) 0.016(2) -0.0012(18) 0.0010(17) 0.0094(19)
C17A 0.027(2) 0.032(3) 0.030(3) 0.008(2) 0.001(2) 0.019(2)
C18A 0.025(2) 0.023(3) 0.029(3) 0.008(2) 0.009(2) 0.012(2)
C19A 0.025(2) 0.019(2) 0.037(3) 0.005(2) 0.011(2) 0.004(2)
C20A 0.018(2) 0.026(3) 0.031(3) 0.002(2) 0.008(2) 0.006(2)
C21A 0.017(2) 0.021(2) 0.022(2) 0.0014(19) 0.0048(18) 0.0084(19)
C22A 0.017(2) 0.017(2) 0.018(2) 0.0004(18) -0.0035(17) 0.0108(18)
C23A 0.024(2) 0.023(2) 0.022(2) 0.005(2) -0.0010(19) 0.012(2)
C24A 0.041(3) 0.046(3) 0.019(3) 0.007(2) 0.007(2) 0.020(3)
C25A 0.033(3) 0.038(3) 0.019(2) 0.005(2) -0.005(2) 0.011(2)
C26A 0.033(3) 0.035(3) 0.027(3) -0.001(2) -0.019(2) 0.006(2)
C27A 0.016(2) 0.027(3) 0.032(3) 0.003(2) -0.003(2) 0.005(2)
C28A 0.018(2) 0.016(2) 0.024(2) 0.0032(18) -0.0017(18) 0.0078(18)
C29A 0.021(2) 0.033(3) 0.013(2) -0.0020(19) 0.0008(18) 0.014(2)
C30A 0.0100(19) 0.013(2) 0.014(2) 0.0023(17) -0.0007(16) 0.0038(16)
C31A 0.019(2) 0.018(2) 0.018(2) 0.0012(18) -0.0034(18) 0.0076(18)
C32A 0.014(2) 0.023(2) 0.023(2) -0.0049(19) 0.0048(18) 0.0056(19)
C33A 0.012(2) 0.023(2) 0.034(3) 0.000(2) 0.0013(19) 0.0090(19)
C34A 0.022(2) 0.024(3) 0.025(3) 0.005(2) -0.0009(19) 0.015(2)
C35A 0.018(2) 0.023(2) 0.024(2) 0.0014(19) 0.0068(18) 0.0100(19)
C36A 0.0078(19) 0.023(2) 0.016(2) 0.0015(18) 0.0030(16) 0.0103(17)
C37A 0.012(2) 0.029(3) 0.018(2) 0.0042(19) 0.0016(17) 0.0132(19)
C38A 0.014(2) 0.029(3) 0.023(2) 0.010(2) 0.0031(18) 0.0130(19)
C39A 0.017(2) 0.044(3) 0.018(2) 0.011(2) 0.0065(18) 0.020(2)
C40A 0.016(2) 0.037(3) 0.018(2) 0.000(2) 0.0012(18) 0.016(2)
C41A 0.018(2) 0.025(2) 0.022(2) 0.001(2) 0.0023(18) 0.0134(19)
C42A 0.015(2) 0.018(2) 0.011(2) -0.0027(17) 0.0019(16) 0.0053(18)
C43A 0.013(2) 0.018(2) 0.018(2) -0.0028(18) 0.0002(17) 0.0066(18)
C44A 0.023(2) 0.020(2) 0.028(3) -0.0003(19) 0.0042(19) 0.008(2)
C45A 0.017(2) 0.025(3) 0.036(3) -0.005(2) 0.000(2) 0.002(2)
C46A 0.016(2) 0.033(3) 0.027(3) -0.004(2) -0.0032(19) 0.014(2)
C47A 0.021(2) 0.019(2) 0.018(2) 0.0001(18) -0.0002(18) 0.0094(19)
Cr2 0.0138(3) 0.0262(4) 0.0147(4) 0.0025(3) 0.0007(3) 0.0090(3)
P1B 0.0154(5) 0.0240(6) 0.0145(6) 0.0003(5) -0.0005(4) 0.0090(5)
P2B 0.0142(5) 0.0230(6) 0.0148(6) 0.0019(5) -0.0003(4) 0.0079(5)
O1B 0.0141(14) 0.0303(18) 0.0206(16) 0.0050(13) 0.0046(12) 0.0111(13)
O2B 0.0228(16) 0.042(2) 0.0137(16) 0.0025(14) -0.0008(13) 0.0156(15)
O3B 0.0162(15) 0.0417(19) 0.0180(16) -0.0059(14) -0.0061(12) 0.0146(14)
O4B 0.0295(17) 0.0289(18) 0.0205(17) 0.0105(14) 0.0085(13) 0.0125(14)
N1B 0.0149(17) 0.0203(19) 0.0110(17) 0.0003(14) -0.0010(14) 0.0058(15)
C1B 0.021(2) 0.045(3) 0.045(3) 0.001(2) 0.010(2) 0.016(2)
C2B 0.027(2) 0.024(3) 0.015(2) 0.0017(19) -0.0010(19) 0.011(2)
C3B 0.025(2) 0.027(3) 0.013(2) 0.0034(19) 0.0004(18) 0.013(2)
C4B 0.025(2) 0.025(3) 0.018(2) -0.0062(19) -0.0039(19) 0.007(2)
C5B 0.038(3) 0.027(3) 0.029(3) -0.005(2) -0.004(2) 0.010(2)
C6B 0.051(3) 0.024(3) 0.028(3) -0.005(2) 0.002(2) 0.018(2)
C7B 0.035(3) 0.037(3) 0.025(3) 0.004(2) 0.007(2) 0.023(2)
C8B 0.017(2) 0.018(2) 0.017(2) -0.0010(18) -0.0038(17) 0.0057(18)
C9B 0.021(2) 0.021(2) 0.019(2) 0.0035(19) 0.0022(18) 0.0076(19)
C10B 0.029(3) 0.051(3) 0.017(2) 0.000(2) 0.001(2) 0.017(2)
C11B 0.020(2) 0.028(3) 0.021(2) 0.004(2) -0.0034(19) 0.006(2)
C12B 0.011(2) 0.031(3) 0.034(3) 0.006(2) -0.0013(19) 0.0048(19)
C13B 0.016(2) 0.032(3) 0.027(3) 0.005(2) 0.0036(19) 0.010(2)
C14B 0.021(2) 0.024(2) 0.020(2) 0.0016(19) -0.0014(19) 0.0078(19)
C15B 0.016(2) 0.022(2) 0.013(2) 0.0024(18) 0.0021(17) 0.0067(18)
C16B 0.014(2) 0.021(2) 0.020(2) 0.0030(19) 0.0033(18) 0.0047(18)
C17B 0.019(2) 0.034(3) 0.028(3) -0.001(2) -0.0075(19) 0.010(2)
C18B 0.021(2) 0.024(3) 0.019(2) 0.0000(19) -0.0029(18) 0.0038(19)
C19B 0.029(3) 0.024(3) 0.024(3) -0.006(2) 0.004(2) 0.008(2)
C20B 0.017(2) 0.021(2) 0.027(3) -0.001(2) 0.0034(19) 0.0082(19)
C21B 0.013(2) 0.020(2) 0.019(2) 0.0051(18) 0.0003(17) 0.0043(18)
C22B 0.015(2) 0.018(2) 0.019(2) 0.0023(18) -0.0032(17) 0.0057(18)
C23B 0.019(2) 0.026(3) 0.021(2) 0.002(2) -0.0027(19) 0.008(2)
C24B 0.037(3) 0.049(3) 0.022(3) 0.015(2) 0.009(2) 0.016(2)
C25B 0.027(3) 0.037(3) 0.026(3) 0.011(2) -0.002(2) 0.011(2)
C26B 0.027(3) 0.032(3) 0.049(3) 0.009(2) -0.003(2) 0.020(2)
C27B 0.025(2) 0.032(3) 0.035(3) 0.003(2) 0.002(2) 0.016(2)
C28B 0.018(2) 0.025(3) 0.021(2) 0.0034(19) -0.0032(18) 0.0091(19)
C29B 0.017(2) 0.026(3) 0.023(2) 0.001(2) -0.0011(18) 0.0059(19)
C30B 0.016(2) 0.027(3) 0.016(2) 0.0005(19) 0.0049(17) 0.0118(19)
C31B 0.019(2) 0.046(3) 0.026(3) 0.009(2) 0.000(2) 0.011(2)
C32B 0.019(2) 0.049(3) 0.024(3) 0.012(2) 0.004(2) 0.006(2)
C33B 0.015(2) 0.037(3) 0.027(3) -0.003(2) -0.0030(19) 0.010(2)
C34B 0.025(2) 0.025(3) 0.023(2) -0.003(2) -0.0044(19) 0.015(2)
C35B 0.020(2) 0.022(2) 0.023(2) -0.0001(19) 0.0007(18) 0.0108(19)
C36B 0.011(2) 0.030(3) 0.017(2) 0.0033(19) 0.0048(17) 0.0108(19)
C37B 0.019(2) 0.024(2) 0.018(2) 0.0033(19) 0.0045(18) 0.0122(19)
C38B 0.020(2) 0.028(3) 0.016(2) -0.0013(19) 0.0026(18) 0.010(2)
C39B 0.018(2) 0.039(3) 0.017(2) 0.010(2) 0.0062(18) 0.017(2)
C40B 0.016(2) 0.024(3) 0.027(3) 0.004(2) 0.0018(19) 0.0073(19)
C41B 0.016(2) 0.031(3) 0.015(2) -0.0018(19) -0.0022(17) 0.010(2)
C42B 0.016(2) 0.027(3) 0.012(2) 0.0023(18) 0.0028(17) 0.0072(19)
C43B 0.016(2) 0.023(2) 0.015(2) 0.0020(18) -0.0031(17) 0.0067(19)
C44B 0.019(2) 0.034(3) 0.021(2) 0.000(2) 0.0018(19) 0.012(2)
C45B 0.029(2) 0.022(3) 0.026(3) 0.000(2) 0.004(2) 0.012(2)
C46B 0.024(2) 0.029(3) 0.027(3) -0.007(2) -0.003(2) 0.002(2)
C47B 0.014(2) 0.032(3) 0.023(2) -0.003(2) 0.0017(18) 0.006(2)
Cl1 0.0446(8) 0.0744(11) 0.0684(10) 0.0002(8) 0.0113(7) 0.0264(8)
Cl2 0.0543(9) 0.0814(12) 0.0773(12) -0.0192(9) 0.0209(8) 0.0219(9)
C1 0.045(4) 0.174(8) 0.150(7) -0.114(6) 0.025(4) 0.015(5)
Cl3 0.0455(7) 0.0402(7) 0.0314(7) 0.0003(6) 0.0062(6) 0.0254(6)
Cl4 0.0309(6) 0.0395(7) 0.0438(8) 0.0049(6) 0.0103(6) 0.0147(6)
C2 0.019(2) 0.027(3) 0.043(3) 0.006(2) 0.004(2) 0.013(2)
Cl5 0.0643(11) 0.1161(15) 0.0765(12) 0.0068(11) 0.0280(9) 0.0260(11)
Cl6 0.1023(14) 0.0894(14) 0.0932(14) -0.0094(11) -0.0132(11) 0.0528(12)
C3 0.159(7) 0.142(7) 0.053(4) 0.030(4) 0.029(4) 0.128(6)
Cl7 0.0719(11) 0.0495(10) 0.1169(15) 0.0039(10) 0.0313(10) 0.0200(9)
Cl8 0.0611(9) 0.0496(9) 0.0467(9) -0.0129(7) 0.0001(7) 0.0099(7)
C4 0.080(4) 0.045(4) 0.036(3) 0.016(3) 0.006(3) 0.016(3)

loop_
_atom_type_symbol
_atom_type_description
_atom_type_scat_dispersion_real
_atom_type_scat_dispersion_imag
_atom_type_scat_source
C C 0.0033 0.0016 'International Tables Vol C Tables 4.2.6.8 and 6.1.1.4'
H H 0.0000 0.0000 'International Tables Vol C Tables 4.2.6.8 and 6.1.1.4'
N N 0.0061 0.0033 'International Tables Vol C Tables 4.2.6.8 and 6.1.1.4'
O O 0.0106 0.0060 'International Tables Vol C Tables 4.2.6.8 and 6.1.1.4'
P P 0.1023 0.0942 'International Tables Vol C Tables 4.2.6.8 and 6.1.1.4'
Cr Cr 0.3209 0.6236 'International Tables Vol C Tables 4.2.6.8 and 6.1.1.4'
Cl Cl 0.1484 0.1585 'International Tables Vol C Tables 4.2.6.8 and 6.1.1.4'

loop_
_geom_angle_atom_site_label_1
_geom_angle_atom_site_label_2
_geom_angle_atom_site_label_3
_geom_angle
_geom_angle_site_symmetry_1
_geom_angle_publ_flag
C42A Cr1 C36A 94.05(15) . yes
C42A Cr1 C30A 97.35(14) . yes
C36A Cr1 C30A 98.06(14) . yes
C42A Cr1 O1A 167.42(12) . yes
C36A Cr1 O1A 89.98(12) . yes
C30A Cr1 O1A 93.88(11) . yes
C42A Cr1 P1A 93.71(11) . yes
C36A Cr1 P1A 97.71(10) . yes
C30A Cr1 P1A 160.02(10) . yes
O1A Cr1 P1A 73.92(7) . yes
C42A Cr1 P2A 82.90(10) . yes
C36A Cr1 P2A 160.72(10) . yes
C30A Cr1 P2A 101.20(10) . yes
O1A Cr1 P2A 89.37(7) . yes
P1A Cr1 P2A 63.67(3) . yes
N1A P1A C3A 105.38(16) . ?
N1A P1A C8A 104.71(16) . ?
C3A P1A C8A 105.16(17) . ?
N1A P1A Cr1 97.02(11) . ?
C3A P1A Cr1 104.99(12) . ?
C8A P1A Cr1 136.20(12) . ?
N1A P2A C15A 103.74(17) . ?
N1A P2A C22A 106.92(16) . ?
C15A P2A C22A 106.40(18) . ?
N1A P2A Cr1 90.67(11) . ?
C15A P2A Cr1 120.71(13) . ?
C22A P2A Cr1 123.86(13) . ?
C2A O1A C1A 116.0(3) . ?
C2A O1A Cr1 126.6(2) . ?
C1A O1A Cr1 117.0(2) . ?
C9A O2A C10A 118.2(3) . ?
C16A O3A C17A 116.6(3) . ?
C23A O4A C24A 117.9(3) . ?
C29A N1A P1A 123.6(3) . ?
C29A N1A P2A 122.4(2) . ?
P1A N1A P2A 105.52(16) . ?
C7A C2A C3A 121.3(4) . ?
C7A C2A O1A 122.2(3) . ?
C3A C2A O1A 116.6(3) . ?
C4A C3A C2A 118.0(4) . ?
C4A C3A P1A 124.1(3) . ?
C2A C3A P1A 117.9(3) . ?
C3A C4A C5A 122.0(4) . ?
C6A C5A C4A 118.7(4) . ?
C7A C6A C5A 120.9(4) . ?
C6A C7A C2A 119.1(4) . ?
C9A C8A C14A 118.4(3) . ?
C9A C8A P1A 120.3(3) . ?
C14A C8A P1A 121.3(3) . ?
O2A C9A C8A 115.6(3) . ?
O2A C9A C11A 124.0(3) . ?
C8A C9A C11A 120.4(3) . ?
C9A C11A C12A 120.4(4) . ?
C13A C12A C11A 119.6(4) . ?
C14A C13A C12A 120.5(4) . ?
C13A C14A C8A 120.6(4) . ?
C21A C15A C16A 118.0(4) . ?
C21A C15A P2A 120.3(3) . ?
C16A C15A P2A 121.2(3) . ?
O3A C16A C18A 124.4(4) . ?
O3A C16A C15A 114.5(3) . ?
C18A C16A C15A 121.0(4) . ?
C19A C18A C16A 119.8(4) . ?
C20A C19A C18A 120.1(4) . ?
C19A C20A C21A 119.8(4) . ?
C15A C21A C20A 121.3(4) . ?
C28A C22A C23A 118.5(4) . ?
C28A C22A P2A 116.3(3) . ?
C23A C22A P2A 125.2(3) . ?
O4A C23A C25A 123.8(4) . ?
O4A C23A C22A 116.6(3) . ?
C25A C23A C22A 119.6(4) . ?
C23A C25A C26A 120.3(4) . ?
C27A C26A C25A 120.9(4) . ?
C26A C27A C28A 119.4(4) . ?
C27A C28A C22A 121.2(4) . ?
C31A C30A C35A 114.6(3) . ?
C31A C30A Cr1 125.0(3) . ?
C35A C30A Cr1 120.1(3) . ?
C30A C31A C32A 123.7(4) . ?
C33A C32A C31A 119.5(4) . ?
C32A C33A C34A 119.5(4) . ?
C35A C34A C33A 119.8(4) . ?
C34A C35A C30A 122.9(4) . ?
C41A C36A C37A 114.6(4) . ?
C41A C36A Cr1 122.2(3) . ?
C37A C36A Cr1 123.1(3) . ?
C38A C37A C36A 122.7(4) . ?
C39A C38A C37A 120.5(4) . ?
C38A C39A C40A 119.2(4) . ?
C39A C40A C41A 119.4(4) . ?
C40A C41A C36A 123.5(4) . ?
C47A C42A C43A 115.2(3) . ?
C47A C42A Cr1 121.6(3) . ?
C43A C42A Cr1 123.1(3) . ?
C44A C43A C42A 123.0(4) . ?
C43A C44A C45A 119.8(4) . ?
C44A C45A C46A 119.3(4) . ?
C47A C46A C45A 119.8(4) . ?
C46A C47A C42A 122.8(4) . ?
C42B Cr2 C36B 92.86(15) . yes
C42B Cr2 C30B 96.62(15) . yes
C36B Cr2 C30B 99.25(15) . yes
C42B Cr2 O1B 168.94(13) . yes
C36B Cr2 O1B 90.87(13) . yes
C30B Cr2 O1B 93.04(12) . yes
C42B Cr2 P1B 95.52(11) . yes
C36B Cr2 P1B 97.63(11) . yes
C30B Cr2 P1B 158.64(12) . yes
O1B Cr2 P1B 73.66(7) . yes
C42B Cr2 P2B 83.95(11) . yes
C36B Cr2 P2B 161.18(11) . yes
C30B Cr2 P2B 99.55(11) . yes
O1B Cr2 P2B 89.16(7) . yes
P1B Cr2 P2B 64.37(4) . yes
N1B P1B C8B 103.94(17) . ?
N1B P1B C3B 104.72(17) . ?
C8B P1B C3B 105.26(18) . ?
N1B P1B Cr2 95.94(11) . ?
C8B P1B Cr2 138.16(13) . ?
C3B P1B Cr2 104.66(13) . ?
N1B P2B C15B 105.58(16) . ?
N1B P2B C22B 104.19(16) . ?
C15B P2B C22B 105.87(18) . ?
N1B P2B Cr2 91.62(11) . ?
C15B P2B Cr2 119.05(13) . ?
C22B P2B Cr2 126.03(14) . ?
C2B O1B C1B 115.6(3) . ?
C2B O1B Cr2 127.9(2) . ?
C1B O1B Cr2 115.8(2) . ?
C9B O2B C10B 118.7(3) . ?
C16B O3B C17B 118.4(3) . ?
C23B O4B C24B 119.3(3) . ?
C29B N1B P1B 121.3(2) . ?
C29B N1B P2B 122.6(2) . ?
P1B N1B P2B 105.92(17) . ?
C7B C2B O1B 123.2(4) . ?
C7B C2B C3B 120.5(4) . ?
O1B C2B C3B 116.3(4) . ?
C4B C3B C2B 118.3(4) . ?
C4B C3B P1B 124.3(3) . ?
C2B C3B P1B 117.4(3) . ?
C3B C4B C5B 121.3(4) . ?
C6B C5B C4B 119.0(4) . ?
C5B C6B C7B 121.1(4) . ?
C6B C7B C2B 119.8(4) . ?
C9B C8B C14B 118.7(4) . ?
C9B C8B P1B 119.9(3) . ?
C14B C8B P1B 121.3(3) . ?
O2B C9B C8B 115.5(3) . ?
O2B C9B C11B 124.3(4) . ?
C8B C9B C11B 120.1(4) . ?
C12B C11B C9B 120.2(4) . ?
C11B C12B C13B 120.3(4) . ?
C14B C13B C12B 119.3(4) . ?
C13B C14B C8B 121.2(4) . ?
C21B C15B C16B 117.6(4) . ?
C21B C15B P2B 121.2(3) . ?
C16B C15B P2B 121.0(3) . ?
O3B C16B C18B 124.1(4) . ?
O3B C16B C15B 115.1(3) . ?
C18B C16B C15B 120.8(4) . ?
C16B C18B C19B 119.7(4) . ?
C20B C19B C18B 120.2(4) . ?
C19B C20B C21B 120.4(4) . ?
C15B C21B C20B 121.3(4) . ?
C23B C22B C28B 117.5(4) . ?
C23B C22B P2B 124.4(3) . ?
C28B C22B P2B 118.1(3) . ?
O4B C23B C22B 116.2(4) . ?
O4B C23B C25B 122.9(4) . ?
C22B C23B C25B 120.8(4) . ?
C26B C25B C23B 119.2(4) . ?
C25B C26B C27B 120.9(4) . ?
C28B C27B C26B 119.3(4) . ?
C27B C28B C22B 122.2(4) . ?
C31B C30B C35B 114.0(4) . ?
C31B C30B Cr2 123.3(3) . ?
C35B C30B Cr2 122.6(3) . ?
C30B C31B C32B 123.4(4) . ?
C33B C32B C31B 119.4(4) . ?
C34B C33B C32B 119.0(4) . ?
C33B C34B C35B 121.0(4) . ?
C34B C35B C30B 123.0(4) . ?
C37B C36B C41B 114.5(4) . ?
C37B C36B Cr2 123.5(3) . ?
C41B C36B Cr2 122.0(3) . ?
C38B C37B C36B 123.7(4) . ?
C39B C38B C37B 119.6(4) . ?
C38B C39B C40B 119.3(4) . ?
C39B C40B C41B 119.5(4) . ?
C40B C41B C36B 123.4(4) . ?
C47B C42B C43B 115.0(4) . ?
C47B C42B Cr2 123.5(3) . ?
C43B C42B Cr2 121.5(3) . ?
C44B C43B C42B 122.7(4) . ?
C43B C44B C45B 120.9(4) . ?
C44B C45B C46B 118.1(4) . ?
C47B C46B C45B 120.7(4) . ?
C46B C47B C42B 122.6(4) . ?
Cl1 C1 Cl2 113.6(3) . ?
Cl4 C2 Cl3 110.5(2) . ?
Cl5 C3 Cl6 110.7(3) . ?
Cl8 C4 Cl7 111.8(3) . ?
Cl9 C5 Cl10 113.9(4) . ?
Cl12 C6 Cl11 120.1(7) . ?
Cl14 C7 Cl13 101.340(4) . ?
Cl15 C8 Cl16 130.592(3) . ?
Cl17 C9 Cl18 115.854(3) 2_666 ?

loop_
_geom_bond_atom_site_label_1
_geom_bond_atom_site_label_2
_geom_bond_distance
_geom_bond_site_symmetry_2
_geom_bond_publ_flag
Cr1 C42A 2.041(4) . yes
Cr1 C36A 2.075(4) . yes
Cr1 C30A 2.101(4) . yes
Cr1 O1A 2.293(2) . yes
Cr1 P1A 2.4897(11) . yes
Cr1 P2A 2.6597(12) . yes
P1A N1A 1.700(3) . ?
P1A C3A 1.806(4) . ?
P1A C8A 1.814(4) . ?
P2A N1A 1.716(3) . ?
P2A C15A 1.810(4) . ?
P2A C22A 1.827(4) . ?
O1A C2A 1.391(4) . ?
O1A C1A 1.457(4) . ?
O2A C9A 1.356(4) . ?
O2A C10A 1.414(4) . ?
O3A C16A 1.369(4) . ?
O3A C17A 1.426(4) . ?
O4A C23A 1.362(4) . ?
O4A C24A 1.429(4) . ?
N1A C29A 1.472(4) . ?
C2A C7A 1.383(5) . ?
C2A C3A 1.391(5) . ?
C3A C4A 1.392(5) . ?
C4A C5A 1.372(5) . ?
C5A C6A 1.393(5) . ?
C6A C7A 1.383(5) . ?
C8A C9A 1.398(5) . ?
C8A C14A 1.395(5) . ?
C9A C11A 1.381(5) . ?
C11A C12A 1.380(5) . ?
C12A C13A 1.380(5) . ?
C13A C14A 1.378(5) . ?
C15A C21A 1.376(5) . ?
C15A C16A 1.409(5) . ?
C16A C18A 1.369(5) . ?
C18A C19A 1.384(5) . ?
C19A C20A 1.380(5) . ?
C20A C21A 1.382(5) . ?
C22A C28A 1.393(5) . ?
C22A C23A 1.402(5) . ?
C23A C25A 1.388(5) . ?
C25A C26A 1.364(6) . ?
C26A C27A 1.377(6) . ?
C27A C28A 1.373(5) . ?
C30A C31A 1.396(5) . ?
C30A C35A 1.410(5) . ?
C31A C32A 1.389(5) . ?
C32A C33A 1.382(5) . ?
C33A C34A 1.385(5) . ?
C34A C35A 1.390(5) . ?
C36A C41A 1.401(5) . ?
C36A C37A 1.412(5) . ?
C37A C38A 1.380(5) . ?
C38A C39A 1.381(5) . ?
C39A C40A 1.387(5) . ?
C40A C41A 1.390(5) . ?
C42A C47A 1.405(5) . ?
C42A C43A 1.407(5) . ?
C43A C44A 1.372(5) . ?
C44A C45A 1.398(5) . ?
C45A C46A 1.382(5) . ?
C46A C47A 1.386(5) . ?
Cr2 C42B 2.060(4) . yes
Cr2 C36B 2.081(4) . yes
Cr2 C30B 2.092(4) . yes
Cr2 O1B 2.279(3) . yes
Cr2 P1B 2.5044(12) . yes
Cr2 P2B 2.6164(12) . yes
P1B N1B 1.702(3) . ?
P1B C8B 1.819(4) . ?
P1B C3B 1.819(4) . ?
P2B N1B 1.718(3) . ?
P2B C15B 1.807(4) . ?
P2B C22B 1.816(4) . ?
O1B C2B 1.383(4) . ?
O1B C1B 1.454(4) . ?
O2B C9B 1.372(4) . ?
O2B C10B 1.419(4) . ?
O3B C16B 1.367(4) . ?
O3B C17B 1.421(4) . ?
O4B C23B 1.365(4) . ?
O4B C24B 1.412(4) . ?
N1B C29B 1.479(5) . ?
C2B C7B 1.391(5) . ?
C2B C3B 1.398(5) . ?
C3B C4B 1.395(5) . ?
C4B C5B 1.386(5) . ?
C5B C6B 1.384(6) . ?
C6B C7B 1.372(6) . ?
C8B C9B 1.382(5) . ?
C8B C14B 1.383(5) . ?
C9B C11B 1.387(5) . ?
C11B C12B 1.373(5) . ?
C12B C13B 1.374(5) . ?
C13B C14B 1.381(5) . ?
C15B C21B 1.393(5) . ?
C15B C16B 1.406(5) . ?
C16B C18B 1.389(5) . ?
C18B C19B 1.387(5) . ?
C19B C20B 1.368(5) . ?
C20B C21B 1.381(5) . ?
C22B C23B 1.408(5) . ?
C22B C28B 1.388(5) . ?
C23B C25B 1.395(5) . ?
C25B C26B 1.384(6) . ?
C26B C27B 1.379(6) . ?
C27B C28B 1.377(5) . ?
C30B C31B 1.388(5) . ?
C30B C35B 1.404(5) . ?
C31B C32B 1.399(5) . ?
C32B C33B 1.372(5) . ?
C33B C34B 1.359(5) . ?
C34B C35B 1.375(5) . ?
C36B C37B 1.399(5) . ?
C36B C41B 1.408(5) . ?
C37B C38B 1.392(5) . ?
C38B C39B 1.379(5) . ?
C39B C40B 1.400(5) . ?
C40B C41B 1.383(5) . ?
C42B C47B 1.400(5) . ?
C42B C43B 1.404(5) . ?
C43B C44B 1.378(5) . ?
C44B C45B 1.374(5) . ?
C45B C46B 1.392(5) . ?
C46B C47B 1.378(5) . ?
Cl1 C1 1.721(6) . ?
Cl2 C1 1.733(5) . ?
Cl3 C2 1.767(4) . ?
Cl4 C2 1.762(4) . ?
Cl5 C3 1.706(6) . ?
Cl6 C3 1.761(5) . ?
Cl7 C4 1.737(5) . ?
Cl8 C4 1.764(5) . ?
Cl9 C5 1.715(7) . ?
Cl10 C5 1.726(7) . ?
Cl11 C6 1.634(12) . ?
Cl12 C6 1.731(12) . ?
Cl13 C7 1.8092 . ?
Cl14 C7 1.7016 . ?
Cl15 C8 1.8406 . ?
Cl16 C8 1.9882 . ?
Cl17 C9 1.7424 2_666 ?
Cl18 C9 1.8052 . ?
C9 Cl17 1.7424 2_666 ?
